data_4304464
loop_
_publ_author_name
'Mei-Jin Li'
'Zuofeng Chen'
'Nianyong Zhu'
'Vivian Wing-Wah Yam'
'Yanbing Zu'

_publ_section_title
;
Electrochemiluminescence of Ruthenium(II) Complexes Functionalized with
Crown Ether Pendants and Effects of Cation Binding
;
_journal_name_full 'Inorganic Chemistry'
_journal_page_first 1218
_journal_page_last 1223
_journal_paper_doi 10.1021/ic7019582
_journal_volume 47
_journal_year 2008
_chemical_formula_moiety 'C50 H40 Cl2 Ru1'
_chemical_formula_sum 'C42 H44.25 Cl3 N8.75 O11.5 Ru'
_chemical_formula_weight 1063.03
_chemical_name_systematic
;
 ?
;
_space_group_IT_number 58
_symmetry_cell_setting orthorhombic
_symmetry_space_group_name_Hall '-P 2 2n'
_symmetry_space_group_name_H-M 'P n n m'
_atom_sites_solution_hydrogens geom
_atom_sites_solution_primary direct
_atom_sites_solution_secondary difmap
_audit_creation_method SHELXL-97
_cell_angle_alpha 90.00
_cell_angle_beta 90.00
_cell_angle_gamma 90.00
_cell_formula_units_Z 8
_cell_length_a 30.258(6)
_cell_length_b 15.656(3)
_cell_length_c 20.218(4)
_cell_measurement_reflns_used 0
_cell_measurement_temperature 301(2)
_cell_measurement_theta_max 0
_cell_measurement_theta_min 0
_cell_volume 9578(3)
_computing_molecular_graphics 'Ortep-3 for Windows (Farrugia, 1997)'
_computing_publication_material 'WinGX publication routines (Farrugia, 1999)'
_computing_structure_refinement 'SHELXL-97 (Sheldrick, 1997)'
_computing_structure_solution 'SHELXS-97 (Sheldrick, 1997)'
_diffrn_ambient_temperature 301(2)
_diffrn_measured_fraction_theta_full 0.821
_diffrn_measured_fraction_theta_max 0.821
_diffrn_radiation_monochromator graphite
_diffrn_radiation_source 'fine-focus sealed tube'
_diffrn_radiation_type MoK\a
_diffrn_radiation_wavelength 0.71073
_diffrn_reflns_av_R_equivalents 0.0705
_diffrn_reflns_av_sigmaI/netI 0.1413
_diffrn_reflns_limit_h_max 36
_diffrn_reflns_limit_h_min -36
_diffrn_reflns_limit_k_max 17
_diffrn_reflns_limit_k_min -18
_diffrn_reflns_limit_l_max 23
_diffrn_reflns_limit_l_min -24
_diffrn_reflns_number 28802
_diffrn_reflns_theta_full 25.61
_diffrn_reflns_theta_max 25.61
_diffrn_reflns_theta_min 2.01
_exptl_absorpt_coefficient_mu 0.562
_exptl_absorpt_correction_type none
_exptl_crystal_colour 'orange red'
_exptl_crystal_density_diffrn 1.474
_exptl_crystal_density_method 'not measured'
_exptl_crystal_description prism
_exptl_crystal_F_000 4356
_exptl_crystal_size_max 0.4
_exptl_crystal_size_mid 0.4
_exptl_crystal_size_min 0.1
_refine_diff_density_max 1.344
_refine_diff_density_min -0.611
_refine_diff_density_rms 0.160
_refine_ls_extinction_method none
_refine_ls_goodness_of_fit_ref 0.951
_refine_ls_hydrogen_treatment mixed
_refine_ls_matrix_type full
_refine_ls_number_parameters 621
_refine_ls_number_reflns 7634
_refine_ls_number_restraints 27
_refine_ls_restrained_S_all 0.970
_refine_ls_R_factor_all 0.1278
_refine_ls_R_factor_gt 0.0655
_refine_ls_shift/su_max 0.001
_refine_ls_shift/su_mean 0.000
_refine_ls_structure_factor_coef Fsqd
_refine_ls_weighting_details 'calc w=1/[\s^2^(Fo^2^)+(0.1170P)^2^+0.0000P] where P=(Fo^2^+2Fc^2^)/3'
_refine_ls_weighting_scheme calc
_refine_ls_wR_factor_gt 0.1881
_refine_ls_wR_factor_ref 0.2073
_reflns_number_gt 3979
_reflns_number_total 7634
_reflns_threshold_expression >2sigma(I)
_cod_data_source_file ic7019582-file001.cif
_cod_data_source_block mar1341a
_cod_original_formula_sum 'C42 H44.25 Cl3 N8.75 O11.50 Ru'
_cod_database_code 4304464

loop_
_symmetry_equiv_pos_as_xyz
'x, y, z'
'-x, -y, z'
'x+1/2, -y+1/2, -z+1/2'
'-x+1/2, y+1/2, -z+1/2'
'-x, -y, -z'
'x, y, -z'
'-x-1/2, y-1/2, z-1/2'
'x-1/2, -y-1/2, z-1/2'

loop_
_atom_site_label
_atom_site_type_symbol
_atom_site_fract_x
_atom_site_fract_y
_atom_site_fract_z
_atom_site_U_iso_or_equiv
_atom_site_adp_type
_atom_site_occupancy
_atom_site_symmetry_multiplicity
_atom_site_calc_flag
_atom_site_refinement_flags
_atom_site_disorder_assembly
_atom_site_disorder_group
Ru1 Ru 0.360782(18) 0.92160(3) 0.23593(3) 0.0364(2) Uani 1 1 d . . .
O1 O 0.4449(2) 1.4340(4) 0.3393(4) 0.093(2) Uani 1 1 d . . .
O2 O 0.3678(3) 1.5385(5) 0.2957(5) 0.117(3) Uani 1 1 d . . .
O3 O 0.3572(3) 1.4306(5) 0.1873(4) 0.136(4) Uani 1 1 d . . .
N1 N 0.34236(18) 1.0260(3) 0.2921(3) 0.0403(14) Uani 1 1 d . . .
N2 N 0.40040(18) 1.0148(3) 0.1948(3) 0.0364(13) Uani 1 1 d . . .
N3 N 0.36800(19) 1.3318(3) 0.3145(3) 0.0478(16) Uani 1 1 d . . .
N4 N 0.4337(2) 1.3195(3) 0.2119(3) 0.0526(17) Uani 1 1 d . . .
N5 N 0.30725(18) 0.9498(3) 0.1779(3) 0.0397(14) Uani 1 1 d . . .
N6 N 0.31428(19) 0.8399(3) 0.2744(3) 0.0403(14) Uani 1 1 d . . .
N7 N 0.3859(2) 0.8212(3) 0.1817(3) 0.0396(14) Uani 1 1 d . . .
N8 N 0.4150(2) 0.8870(3) 0.2926(3) 0.0437(15) Uani 1 1 d . . .
N10 N 0.3458(10) 0.8949(17) 0.5000 0.246(11) Uiso 1 2 d SD . .
N99 N 0.5000 0.5000 0.5000 0.237(15) Uiso 1 4 d SD . .
C1 C 0.3118(2) 1.0294(4) 0.3393(4) 0.051(2) Uani 1 1 d . . .
H1 H 0.2970 0.9795 0.3508 0.061 Uiso 1 1 calc R . .
C2 C 0.3009(3) 1.1045(5) 0.3721(4) 0.058(2) Uani 1 1 d . . .
H2 H 0.2791 1.1046 0.4045 0.070 Uiso 1 1 calc R . .
C3 C 0.3229(3) 1.1793(4) 0.3560(4) 0.052(2) Uani 1 1 d . . .
H3 H 0.3159 1.2301 0.3774 0.062 Uiso 1 1 calc R . .
C4 C 0.3558(2) 1.1774(4) 0.3071(3) 0.0374(17) Uani 1 1 d . . .
C5 C 0.3639(2) 1.0989(4) 0.2761(3) 0.0346(16) Uani 1 1 d . . .
C6 C 0.3944(2) 1.0940(4) 0.2234(3) 0.0365(17) Uani 1 1 d . . .
C7 C 0.4177(2) 1.1675(4) 0.2010(4) 0.0401(17) Uani 1 1 d . . .
C8 C 0.4485(2) 1.1551(5) 0.1497(4) 0.0489(19) Uani 1 1 d . . .
H8 H 0.4652 1.2009 0.1345 0.059 Uiso 1 1 calc R . .
C9 C 0.4540(3) 1.0757(4) 0.1218(4) 0.0496(19) Uani 1 1 d . . .
H9 H 0.4739 1.0683 0.0872 0.060 Uiso 1 1 calc R . .
C10 C 0.4302(2) 1.0070(4) 0.1451(4) 0.0438(18) Uani 1 1 d . . .
H10 H 0.4346 0.9536 0.1261 0.053 Uiso 1 1 calc R . .
C11 C 0.3789(2) 1.2532(4) 0.2852(4) 0.0426(18) Uani 1 1 d . . .
C12 C 0.4091(3) 1.2477(4) 0.2327(4) 0.0443(18) Uani 1 1 d . . .
C13 C 0.3857(3) 1.3467(5) 0.3828(4) 0.071(3) Uani 1 1 d . . .
H13A H 0.3692 1.3929 0.4030 0.086 Uiso 1 1 calc R . .
H13B H 0.3806 1.2957 0.4090 0.086 Uiso 1 1 calc R . .
C14 C 0.4335(4) 1.3680(6) 0.3855(5) 0.082(3) Uani 1 1 d . . .
H14A H 0.4410 1.3866 0.4299 0.099 Uiso 1 1 calc R . .
H14B H 0.4506 1.3172 0.3759 0.099 Uiso 1 1 calc R . .
C15 C 0.4337(4) 1.5201(7) 0.3597(6) 0.115(4) Uani 1 1 d . . .
H15A H 0.4601 1.5494 0.3747 0.138 Uiso 1 1 calc R . .
H15B H 0.4129 1.5180 0.3961 0.138 Uiso 1 1 calc R . .
C16 C 0.4128(5) 1.5700(7) 0.3003(10) 0.160(7) Uani 1 1 d . . .
H16A H 0.4130 1.6310 0.3087 0.192 Uiso 1 1 calc R . .
H16B H 0.4289 1.5587 0.2598 0.192 Uiso 1 1 calc R . .
C17 C 0.3503(6) 1.5658(7) 0.2369(7) 0.126(6) Uani 1 1 d . . .
H17A H 0.3620 1.6219 0.2270 0.151 Uiso 1 1 calc R . .
H17B H 0.3185 1.5716 0.2421 0.151 Uiso 1 1 calc R . .
C18 C 0.3588(6) 1.5102(8) 0.1811(7) 0.160(7) Uani 1 1 d . . .
H18A H 0.3380 1.5257 0.1466 0.192 Uiso 1 1 calc R . .
H18B H 0.3881 1.5242 0.1647 0.192 Uiso 1 1 calc R . .
C19 C 0.3745(4) 1.3791(7) 0.1388(5) 0.099(4) Uani 1 1 d . . .
H19A H 0.3709 1.4076 0.0966 0.119 Uiso 1 1 calc R . .
H19B H 0.3574 1.3268 0.1373 0.119 Uiso 1 1 calc R . .
C20 C 0.4225(3) 1.3561(5) 0.1471(4) 0.072(3) Uani 1 1 d . . .
H20A H 0.4305 1.3154 0.1130 0.086 Uiso 1 1 calc R . .
H20B H 0.4402 1.4071 0.1403 0.086 Uiso 1 1 calc R . .
C21 C 0.3059(3) 1.0082(4) 0.1295(3) 0.0470(19) Uani 1 1 d . . .
H21 H 0.3318 1.0363 0.1177 0.056 Uiso 1 1 calc R . .
C22 C 0.2676(3) 1.0277(5) 0.0968(4) 0.055(2) Uani 1 1 d . . .
H22 H 0.2678 1.0698 0.0644 0.066 Uiso 1 1 calc R . .
C23 C 0.2290(3) 0.9861(5) 0.1113(4) 0.066(2) Uani 1 1 d . . .
H23 H 0.2031 0.9984 0.0884 0.079 Uiso 1 1 calc R . .
C24 C 0.2297(3) 0.9255(5) 0.1606(4) 0.063(2) Uani 1 1 d . . .
H24 H 0.2040 0.8964 0.1720 0.075 Uiso 1 1 calc R . .
C25 C 0.2694(2) 0.9084(4) 0.1933(4) 0.0462(19) Uani 1 1 d . . .
C26 C 0.2732(3) 0.8457(4) 0.2476(4) 0.048(2) Uani 1 1 d . . .
C27 C 0.2380(3) 0.7972(6) 0.2706(4) 0.073(3) Uani 1 1 d . . .
H27 H 0.2101 0.8033 0.2519 0.087 Uiso 1 1 calc R . .
C28 C 0.2447(3) 0.7398(6) 0.3217(5) 0.084(3) Uani 1 1 d . . .
H28 H 0.2215 0.7071 0.3380 0.100 Uiso 1 1 calc R . .
C29 C 0.2868(3) 0.7322(5) 0.3479(5) 0.073(3) Uani 1 1 d . . .
H29 H 0.2924 0.6933 0.3816 0.088 Uiso 1 1 calc R . .
C30 C 0.3206(3) 0.7831(4) 0.3234(4) 0.053(2) Uani 1 1 d . . .
H30 H 0.3488 0.7777 0.3415 0.064 Uiso 1 1 calc R . .
C31 C 0.3671(3) 0.7857(4) 0.1290(4) 0.053(2) Uani 1 1 d . . .
H31 H 0.3402 0.8075 0.1144 0.064 Uiso 1 1 calc R . .
C32 C 0.3850(3) 0.7194(5) 0.0955(4) 0.066(2) Uani 1 1 d . . .
H32 H 0.3704 0.6960 0.0594 0.079 Uiso 1 1 calc R . .
C33 C 0.4245(4) 0.6876(5) 0.1150(5) 0.074(3) Uani 1 1 d . . .
H33 H 0.4378 0.6432 0.0918 0.089 Uiso 1 1 calc R . .
C34 C 0.4451(3) 0.7228(5) 0.1710(4) 0.059(2) Uani 1 1 d . . .
H34 H 0.4722 0.7018 0.1854 0.071 Uiso 1 1 calc R . .
C35 C 0.4249(2) 0.7883(4) 0.2044(4) 0.0433(18) Uani 1 1 d . . .
C36 C 0.4423(2) 0.8269(4) 0.2651(4) 0.0425(18) Uani 1 1 d . . .
C37 C 0.4812(3) 0.8054(5) 0.2939(4) 0.057(2) Uani 1 1 d . . .
H37 H 0.4990 0.7636 0.2749 0.069 Uiso 1 1 calc R . .
C38 C 0.4942(3) 0.8442(6) 0.3496(5) 0.076(3) Uani 1 1 d . . .
H38 H 0.5214 0.8308 0.3684 0.091 Uiso 1 1 calc R . .
C39 C 0.4672(3) 0.9040(6) 0.3791(5) 0.074(3) Uani 1 1 d . . .
H39 H 0.4751 0.9300 0.4187 0.089 Uiso 1 1 calc R . .
C40 C 0.4280(3) 0.9240(4) 0.3478(4) 0.054(2) Uani 1 1 d . . .
H40 H 0.4099 0.9655 0.3666 0.065 Uiso 1 1 calc R . .
C41 C 0.5145(14) 0.4187(13) 0.5000 0.146(15) Uiso 0.50 2 d SPD . .
C42 C 0.5268(10) 0.3210(14) 0.5000 0.093(9) Uiso 0.50 2 d SPD . .
C43 C 0.3027(11) 0.896(2) 0.5000 0.269(17) Uiso 1 2 d SD . .
C44 C 0.2558(11) 0.9350(18) 0.5000 0.226(12) Uiso 1 2 d SD . .
Cl1 Cl 0.35518(13) 0.1886(2) 0.0000 0.0752(10) Uani 1 2 d S . .
O4 O 0.3877(4) 0.2508(7) 0.0000 0.127(4) Uani 1 2 d S . .
O5 O 0.3724(6) 0.1093(8) 0.0000 0.206(8) Uani 1 2 d S . .
O6 O 0.3310(5) 0.1961(6) 0.0529(7) 0.284(10) Uani 1 1 d . . .
Cl2 Cl 0.26406(14) 0.7756(3) 0.0000 0.0729(11) Uani 0.84 2 d SP . .
O7 O 0.2214(5) 0.7917(13) 0.0000 0.177(7) Uani 0.84 2 d SP . .
O8 O 0.2916(4) 0.8436(8) 0.0000 0.123(5) Uani 0.84 2 d SP . .
O9 O 0.2720(4) 0.7336(9) 0.0541(7) 0.205(7) Uani 0.84 1 d P . .
Cl3 Cl 0.35338(18) 0.6276(3) 0.5000 0.0978(15) Uani 0.83 2 d SP . .
O10 O 0.3726(4) 0.6672(7) 0.5580(5) 0.149(5) Uani 0.83 1 d P . .
O11 O 0.3046(4) 0.6368(9) 0.5000 0.115(4) Uani 0.83 2 d SP . .
O12 O 0.3627(5) 0.5368(9) 0.5000 0.137(6) Uani 0.83 2 d SP . .
Cl4 Cl 0.57719(14) 0.8817(2) 0.5000 0.0622(10) Uani 0.83 2 d SP . .
O13 O 0.5393(5) 0.9367(10) 0.5000 0.141(6) Uani 0.83 2 d SP . .
O14 O 0.5946(5) 0.8958(9) 0.4431(7) 0.186(6) Uani 0.83 1 d P . .
O15 O 0.5590(7) 0.7977(9) 0.5000 0.164(7) Uani 0.83 2 d SP . .
Cl5 Cl 0.5000 0.5000 0.0000 0.136(3) Uani 1 4 d SD . .
O16 O 0.5000 0.5000 0.0740(7) 0.154(10) Uiso 0.50 2 d SPD . .
O17 O 0.5158(9) 0.5802(11) -0.0234(9) 0.094(10) Uiso 0.25 1 d PD . .
O18 O 0.4498(6) 0.498(2) -0.0151(12) 0.21(2) Uiso 0.25 1 d PD . .
O19 O 0.5176(9) 0.4242(11) -0.0255(9) 0.097(10) Uiso 0.25 1 d PD . .
Cl6 Cl 0.5385(4) 0.1072(8) 0.0000 0.321(4) Uiso 1 2 d SD . .
Cl7 Cl 0.4806(5) 0.2556(7) 0.0000 0.321(4) Uiso 1 2 d SD . .
C45 C 0.5385(8) 0.2231(15) 0.0000 0.321(4) Uiso 1 2 d SD . .
O20 O 0.3743(4) 0.9283(6) 0.0000 0.110(3) Uiso 1 2 d S . .

loop_
_atom_site_aniso_label
_atom_site_aniso_U_11
_atom_site_aniso_U_22
_atom_site_aniso_U_33
_atom_site_aniso_U_23
_atom_site_aniso_U_13
_atom_site_aniso_U_12
Ru1 0.0344(3) 0.0341(3) 0.0408(4) -0.0016(2) -0.0007(3) -0.0003(2)
O1 0.071(5) 0.092(5) 0.117(6) -0.037(4) 0.002(4) -0.019(4)
O2 0.126(8) 0.090(5) 0.133(7) -0.005(5) 0.001(6) -0.007(5)
O3 0.203(10) 0.092(6) 0.112(7) 0.001(5) -0.018(6) 0.073(6)
N1 0.034(3) 0.040(3) 0.047(4) -0.001(3) 0.004(3) 0.002(3)
N2 0.032(3) 0.037(3) 0.040(4) -0.004(3) 0.000(3) 0.000(2)
N3 0.042(4) 0.043(3) 0.058(5) -0.020(3) 0.000(3) 0.005(3)
N4 0.052(4) 0.045(3) 0.060(5) 0.003(3) 0.012(3) -0.011(3)
N5 0.038(3) 0.036(3) 0.045(4) 0.000(3) 0.001(3) -0.003(2)
N6 0.041(4) 0.038(3) 0.042(4) 0.002(3) -0.004(3) -0.004(3)
N7 0.047(4) 0.034(3) 0.038(4) 0.000(3) -0.005(3) -0.003(3)
N8 0.049(4) 0.044(3) 0.038(4) 0.001(3) -0.005(3) -0.003(3)
C1 0.045(5) 0.048(4) 0.061(6) -0.001(4) 0.017(4) -0.005(4)
C2 0.062(5) 0.053(5) 0.060(6) -0.004(4) 0.029(5) 0.001(4)
C3 0.054(5) 0.046(4) 0.056(5) -0.012(4) 0.007(4) 0.001(4)
C4 0.034(4) 0.033(3) 0.045(5) -0.002(3) 0.006(4) -0.002(3)
C5 0.031(4) 0.036(4) 0.037(5) 0.001(3) 0.005(3) 0.001(3)
C6 0.032(4) 0.036(4) 0.042(5) -0.004(3) -0.003(3) 0.005(3)
C7 0.032(4) 0.040(4) 0.048(5) -0.001(3) 0.003(4) -0.003(3)
C8 0.040(4) 0.050(4) 0.057(5) 0.005(4) 0.010(4) -0.006(3)
C9 0.049(5) 0.047(4) 0.053(5) -0.003(4) 0.013(4) -0.003(4)
C10 0.043(4) 0.041(4) 0.048(5) -0.007(3) 0.010(4) 0.003(3)
C11 0.034(4) 0.045(4) 0.049(5) -0.008(3) -0.004(4) 0.003(3)
C12 0.044(4) 0.035(4) 0.055(5) -0.003(3) 0.000(4) -0.001(3)
C13 0.084(7) 0.064(5) 0.066(7) -0.017(4) 0.011(6) -0.007(5)
C14 0.086(8) 0.078(7) 0.082(8) -0.014(5) -0.016(6) 0.006(6)
C15 0.115(10) 0.086(8) 0.144(11) -0.055(8) -0.018(8) -0.040(7)
C16 0.138(14) 0.064(7) 0.28(2) 0.045(9) -0.016(14) -0.037(8)
C17 0.189(17) 0.087(9) 0.103(10) 0.031(8) -0.034(10) -0.001(9)
C18 0.30(2) 0.077(8) 0.104(11) -0.009(8) -0.061(12) 0.007(11)
C19 0.141(12) 0.084(7) 0.074(8) -0.010(6) -0.027(7) 0.016(7)
C20 0.087(8) 0.058(5) 0.071(7) 0.004(4) 0.024(6) 0.007(5)
C21 0.050(5) 0.049(4) 0.042(5) 0.003(4) 0.003(4) -0.001(4)
C22 0.056(6) 0.059(5) 0.050(6) 0.021(4) -0.001(4) 0.009(4)
C23 0.054(6) 0.072(5) 0.072(7) 0.018(5) -0.020(5) -0.002(4)
C24 0.037(5) 0.065(5) 0.086(7) 0.019(5) -0.012(4) -0.006(4)
C25 0.039(4) 0.043(4) 0.056(6) 0.011(4) -0.001(4) -0.003(3)
C26 0.042(5) 0.041(4) 0.061(6) 0.001(3) -0.003(4) -0.006(3)
C27 0.057(6) 0.073(6) 0.088(7) 0.017(5) -0.008(5) -0.020(5)
C28 0.069(7) 0.077(6) 0.105(8) 0.040(6) -0.009(6) -0.026(5)
C29 0.076(7) 0.061(5) 0.083(7) 0.032(5) -0.006(5) -0.019(5)
C30 0.055(5) 0.048(4) 0.056(5) 0.003(4) -0.012(4) -0.001(4)
C31 0.068(6) 0.046(4) 0.045(5) -0.006(4) -0.012(4) -0.002(4)
C32 0.087(7) 0.055(5) 0.056(6) -0.020(4) -0.005(5) 0.008(5)
C33 0.104(9) 0.054(5) 0.065(7) -0.013(4) 0.026(6) 0.007(5)
C34 0.059(6) 0.054(5) 0.063(6) -0.002(4) 0.014(5) 0.013(4)
C35 0.047(5) 0.033(4) 0.050(5) 0.001(3) 0.008(4) 0.005(3)
C36 0.041(4) 0.038(4) 0.048(5) -0.004(3) -0.003(4) -0.003(3)
C37 0.044(5) 0.052(5) 0.076(6) -0.008(4) -0.008(4) 0.018(4)
C38 0.055(6) 0.093(7) 0.080(7) -0.014(6) -0.025(5) 0.020(5)
C39 0.076(7) 0.081(6) 0.065(7) -0.006(5) -0.032(5) -0.004(5)
C40 0.061(5) 0.055(5) 0.047(5) -0.012(4) -0.010(4) 0.006(4)
Cl1 0.078(2) 0.064(2) 0.083(3) 0.000 0.000 -0.0166(18)
O4 0.132(11) 0.126(9) 0.122(9) 0.000 0.000 -0.057(8)
O5 0.216(19) 0.076(8) 0.33(2) 0.000 0.000 0.001(10)
O6 0.36(2) 0.157(9) 0.330(16) -0.089(9) 0.291(15) -0.114(10)
Cl2 0.060(3) 0.099(3) 0.059(3) 0.000 0.000 -0.032(2)
O7 0.064(11) 0.31(2) 0.162(15) 0.000 0.000 -0.033(12)
O8 0.106(11) 0.121(10) 0.143(12) 0.000 0.000 -0.060(9)
O9 0.115(11) 0.252(14) 0.246(14) 0.141(12) -0.059(10) -0.089(10)
Cl3 0.091(4) 0.119(4) 0.084(4) 0.000 0.000 0.004(3)
O10 0.155(12) 0.188(11) 0.103(8) -0.046(7) -0.043(8) 0.003(8)
O11 0.075(9) 0.154(12) 0.117(11) 0.000 0.000 -0.005(8)
O12 0.170(16) 0.097(9) 0.144(13) 0.000 0.000 0.053(10)
Cl4 0.067(3) 0.082(2) 0.037(2) 0.000 0.000 0.000(2)
O13 0.127(14) 0.200(15) 0.095(11) 0.000 0.000 0.058(11)
O14 0.145(13) 0.242(14) 0.171(11) 0.066(10) 0.084(10) 0.026(10)
O15 0.22(2) 0.107(11) 0.161(15) 0.000 0.000 -0.037(12)
Cl5 0.243(11) 0.065(3) 0.101(5) 0.000 0.000 0.015(5)

loop_
_atom_type_symbol
_atom_type_description
_atom_type_scat_dispersion_real
_atom_type_scat_dispersion_imag
_atom_type_scat_source
Ru Ru -1.2594 0.8363 'International Tables Vol C Tables 4.2.6.8 and 6.1.1.4'
O O 0.0106 0.0060 'International Tables Vol C Tables 4.2.6.8 and 6.1.1.4'
N N 0.0061 0.0033 'International Tables Vol C Tables 4.2.6.8 and 6.1.1.4'
C C 0.0033 0.0016 'International Tables Vol C Tables 4.2.6.8 and 6.1.1.4'
Cl Cl 0.1484 0.1585 'International Tables Vol C Tables 4.2.6.8 and 6.1.1.4'
H H 0.0000 0.0000 'International Tables Vol C Tables 4.2.6.8 and 6.1.1.4'

loop_
_geom_angle_atom_site_label_1
_geom_angle_atom_site_label_2
_geom_angle_atom_site_label_3
_geom_angle
_geom_angle_site_symmetry_1
_geom_angle_site_symmetry_3
_geom_angle_publ_flag
N5 Ru1 N6 79.0(2) . . ?
N5 Ru1 N7 98.7(2) . . ?
N6 Ru1 N7 88.8(2) . . ?
N5 Ru1 N2 94.4(2) . . ?
N6 Ru1 N2 172.2(2) . . ?
N7 Ru1 N2 96.4(2) . . ?
N5 Ru1 N1 86.0(2) . . ?
N6 Ru1 N1 95.7(2) . . ?
N7 Ru1 N1 174.0(2) . . ?
N2 Ru1 N1 79.5(2) . . ?
N5 Ru1 N8 177.2(2) . . ?
N6 Ru1 N8 99.8(2) . . ?
N7 Ru1 N8 78.7(2) . . ?
N2 Ru1 N8 87.0(2) . . ?
N1 Ru1 N8 96.7(2) . . ?
C14 O1 C15 115.3(8) . . ?
C17 O2 C16 108.3(11) . . ?
C18 O3 C19 119.9(12) . . ?
C1 N1 C5 118.2(6) . . ?
C1 N1 Ru1 127.8(5) . . ?
C5 N1 Ru1 114.0(4) . . ?
C10 N2 C6 118.6(5) . . ?
C10 N2 Ru1 128.4(4) . . ?
C6 N2 Ru1 113.0(4) . . ?
C11 N3 C13 116.1(6) . . ?
C12 N4 C20 117.0(7) . . ?
C21 N5 C25 117.9(6) . . ?
C21 N5 Ru1 126.2(5) . . ?
C25 N5 Ru1 115.8(5) . . ?
C30 N6 C26 118.0(6) . . ?
C30 N6 Ru1 126.3(5) . . ?
C26 N6 Ru1 115.7(4) . . ?
C31 N7 C35 118.7(6) . . ?
C31 N7 Ru1 126.0(5) . . ?
C35 N7 Ru1 115.2(4) . . ?
C40 N8 C36 117.7(6) . . ?
C40 N8 Ru1 126.2(5) . . ?
C36 N8 Ru1 115.6(5) . . ?
C41 N99 C41 180.000(5) 5_666 . ?
N1 C1 C2 122.7(7) . . ?
C3 C2 C1 119.3(7) . . ?
C2 C3 C4 119.3(7) . . ?
C5 C4 C3 117.2(6) . . ?
C5 C4 C11 119.8(6) . . ?
C3 C4 C11 122.9(6) . . ?
N1 C5 C4 123.3(6) . . ?
N1 C5 C6 116.7(6) . . ?
C4 C5 C6 120.0(6) . . ?
N2 C6 C5 116.8(6) . . ?
N2 C6 C7 121.9(6) . . ?
C5 C6 C7 121.3(6) . . ?
C8 C7 C6 116.7(6) . . ?
C8 C7 C12 124.8(6) . . ?
C6 C7 C12 118.5(6) . . ?
C9 C8 C7 120.5(6) . . ?
C8 C9 C10 120.1(7) . . ?
N2 C10 C9 122.1(6) . . ?
C12 C11 N3 121.7(6) . . ?
C12 C11 C4 119.8(6) . . ?
N3 C11 C4 118.3(7) . . ?
C11 C12 N4 121.3(6) . . ?
C11 C12 C7 120.6(6) . . ?
N4 C12 C7 118.0(7) . . ?
C14 C13 N3 114.6(8) . . ?
O1 C14 C13 111.9(8) . . ?
O1 C15 C16 110.0(9) . . ?
O2 C16 C15 105.1(10) . . ?
O2 C17 C18 114.8(11) . . ?
O3 C18 C17 120.9(13) . . ?
O3 C19 C20 115.5(9) . . ?
N4 C20 C19 114.5(8) . . ?
N5 C21 C22 122.1(7) . . ?
C21 C22 C23 120.9(7) . . ?
C22 C23 C24 118.0(8) . . ?
C23 C24 C25 119.2(7) . . ?
N5 C25 C24 121.9(6) . . ?
N5 C25 C26 115.0(6) . . ?
C24 C25 C26 123.1(7) . . ?
N6 C26 C27 122.1(7) . . ?
N6 C26 C25 114.4(6) . . ?
C27 C26 C25 123.5(7) . . ?
C28 C27 C26 119.4(9) . . ?
C27 C28 C29 118.5(8) . . ?
C28 C29 C30 119.5(8) . . ?
N6 C30 C29 122.4(8) . . ?
N7 C31 C32 123.4(8) . . ?
C31 C32 C33 119.4(8) . . ?
C32 C33 C34 118.8(8) . . ?
C35 C34 C33 119.6(8) . . ?
N7 C35 C34 120.0(7) . . ?
N7 C35 C36 115.8(6) . . ?
C34 C35 C36 124.1(7) . . ?
C37 C36 N8 121.3(7) . . ?
C37 C36 C35 124.7(7) . . ?
N8 C36 C35 114.0(6) . . ?
C38 C37 C36 120.3(7) . . ?
C37 C38 C39 119.8(8) . . ?
C38 C39 C40 117.8(8) . . ?
N8 C40 C39 123.0(8) . . ?
N99 C41 C42 175(4) . . ?
N10 C43 C44 157(4) . . ?
O6 Cl1 O6 110.5(17) 6 . ?
O6 Cl1 O5 107.5(7) 6 . ?
O6 Cl1 O5 107.5(7) . . ?
O6 Cl1 O4 109.7(6) 6 . ?
O6 Cl1 O4 109.7(6) . . ?
O5 Cl1 O4 111.9(10) . . ?
O9 Cl2 O9 114.7(16) . 6 ?
O9 Cl2 O7 106.2(7) . . ?
O9 Cl2 O7 106.2(7) 6 . ?
O9 Cl2 O8 106.6(6) . . ?
O9 Cl2 O8 106.6(6) 6 . ?
O7 Cl2 O8 117.0(12) . . ?
O10 Cl3 O10 108.1(11) . 6_556 ?
O10 Cl3 O12 110.0(6) . . ?
O10 Cl3 O12 110.0(6) 6_556 . ?
O10 Cl3 O11 111.0(6) . . ?
O10 Cl3 O11 111.0(6) 6_556 . ?
O12 Cl3 O11 106.8(9) . . ?
O14 Cl4 O14 127.2(15) 6_556 . ?
O14 Cl4 O15 108.4(8) 6_556 . ?
O14 Cl4 O15 108.4(8) . . ?
O14 Cl4 O13 103.0(7) 6_556 . ?
O14 Cl4 O13 103.0(7) . . ?
O15 Cl4 O13 104.3(11) . . ?
O19 Cl5 O19 43.3(15) 6 . ?
O19 Cl5 O19 136.7(15) 6 5_665 ?
O19 Cl5 O19 180(2) . 5_665 ?
O19 Cl5 O19 180(2) 6 2_665 ?
O19 Cl5 O19 136.7(15) . 2_665 ?
O19 Cl5 O19 43.3(15) 5_665 2_665 ?
O19 Cl5 O17 60.1(9) 6 2_665 ?
O19 Cl5 O17 42.1(11) . 2_665 ?
O19 Cl5 O17 137.9(11) 5_665 2_665 ?
O19 Cl5 O17 119.9(9) 2_665 2_665 ?
O19 Cl5 O17 42.1(11) 6 5_665 ?
O19 Cl5 O17 60.1(9) . 5_665 ?
O19 Cl5 O17 119.9(9) 5_665 5_665 ?
O19 Cl5 O17 137.9(11) 2_665 5_665 ?
O17 Cl5 O17 38.7(15) 2_665 5_665 ?
O19 Cl5 O17 119.9(9) 6 6 ?
O19 Cl5 O17 137.9(11) . 6 ?
O19 Cl5 O17 42.1(11) 5_665 6 ?
O19 Cl5 O17 60.1(9) 2_665 6 ?
O17 Cl5 O17 180.0(13) 2_665 6 ?
O17 Cl5 O17 141.3(15) 5_665 6 ?
O19 Cl5 O17 137.9(11) 6 . ?
O19 Cl5 O17 119.9(9) . . ?
O19 Cl5 O17 60.1(9) 5_665 . ?
O19 Cl5 O17 42.1(11) 2_665 . ?
O17 Cl5 O17 141.3(15) 2_665 . ?
O17 Cl5 O17 180(2) 5_665 . ?
O17 Cl5 O17 38.7(15) 6 . ?
O19 Cl5 O16 68.4(8) 6 . ?
O19 Cl5 O16 111.6(8) . . ?
O19 Cl5 O16 68.4(8) 5_665 . ?
O19 Cl5 O16 111.6(8) 2_665 . ?
O17 Cl5 O16 109.4(7) 2_665 . ?
O17 Cl5 O16 70.6(7) 5_665 . ?
O17 Cl5 O16 70.6(7) 6 . ?
O17 Cl5 O16 109.4(7) . . ?
O19 Cl5 O16 111.6(8) 6 5_665 ?
O19 Cl5 O16 68.4(8) . 5_665 ?
O19 Cl5 O16 111.6(8) 5_665 5_665 ?
O19 Cl5 O16 68.4(8) 2_665 5_665 ?
O17 Cl5 O16 70.6(7) 2_665 5_665 ?
O17 Cl5 O16 109.4(7) 5_665 5_665 ?
O17 Cl5 O16 109.4(7) 6 5_665 ?
O17 Cl5 O16 70.6(7) . 5_665 ?
O16 Cl5 O16 180.000(1) . 5_665 ?
O19 Cl5 O18 106.6(9) 6 6 ?
O19 Cl5 O18 115.6(11) . 6 ?
O19 Cl5 O18 64.4(11) 5_665 6 ?
O19 Cl5 O18 73.4(9) 2_665 6 ?
O17 Cl5 O18 73.8(9) 2_665 6 ?
O17 Cl5 O18 65.9(11) 5_665 6 ?
O17 Cl5 O18 106.2(9) 6 6 ?
O17 Cl5 O18 114.1(11) . 6 ?
O16 Cl5 O18 78.7(9) . 6 ?
O16 Cl5 O18 101.3(9) 5_665 6 ?
O19 Cl5 O18 115.6(11) 6 . ?
O19 Cl5 O18 106.6(9) . . ?
O19 Cl5 O18 73.4(9) 5_665 . ?
O19 Cl5 O18 64.4(11) 2_665 . ?
O17 Cl5 O18 65.9(11) 2_665 . ?
O17 Cl5 O18 73.8(9) 5_665 . ?
O17 Cl5 O18 114.1(11) 6 . ?
O17 Cl5 O18 106.2(9) . . ?
O16 Cl5 O18 101.3(9) . . ?
O16 Cl5 O18 78.7(9) 5_665 . ?
O18 Cl5 O18 22.7(19) 6 . ?
Cl5 O16 O19 53.0(6) . 6 ?
Cl5 O16 O19 53.0(6) . 5_665 ?
O19 O16 O19 106.0(12) 6 5_665 ?
Cl5 O16 O17 52.7(6) . 5_665 ?
O19 O16 O17 35.5(9) 6 5_665 ?
O19 O16 O17 94.8(10) 5_665 5_665 ?
Cl5 O16 O17 52.7(6) . 6 ?
O19 O16 O17 94.8(10) 6 6 ?
O19 O16 O17 35.5(9) 5_665 6 ?
O17 O16 O17 105.3(12) 5_665 6 ?
O17 O17 O19 92.5(15) 6 2_665 ?
O17 O17 O19 45.7(11) 6 5_665 ?
O19 O17 O19 46.8(19) 2_665 5_665 ?
O17 O17 Cl5 70.6(7) 6 . ?
O19 O17 Cl5 67.7(10) 2_665 . ?
O19 O17 Cl5 59.1(7) 5_665 . ?
O17 O17 O18 84.1(10) 6 2_665 ?
O19 O17 O18 126.5(18) 2_665 2_665 ?
O19 O17 O18 110.5(13) 5_665 2_665 ?
Cl5 O17 O18 60.8(7) . 2_665 ?
O17 O17 O16 127.3(6) 6 5_665 ?
O19 O17 O16 69.0(16) 2_665 5_665 ?
O19 O17 O16 100.7(11) 5_665 5_665 ?
Cl5 O17 O16 56.7(6) . 5_665 ?
O18 O17 O16 71.4(11) 2_665 5_665 ?
O17 O17 O18 64.3(11) 6 5_665 ?
O19 O17 O18 123.6(14) 2_665 5_665 ?
O19 O17 O18 94.5(12) 5_665 5_665 ?
Cl5 O17 O18 56.3(7) . 5_665 ?
O18 O17 O18 19.8(17) 2_665 5_665 ?
O16 O17 O18 85.2(10) 5_665 5_665 ?
O18 O18 Cl5 78.7(9) 6 . ?
O18 O18 O19 97.7(10) 6 2_665 ?
Cl5 O18 O19 53.2(7) . 2_665 ?
O18 O18 O17 95.9(10) 6 2_665 ?
Cl5 O18 O17 53.4(7) . 2_665 ?
O19 O18 O17 99.7(14) 2_665 2_665 ?
O18 O18 O19 62.3(11) 6 5_665 ?
Cl5 O18 O19 49.5(6) . 5_665 ?
O19 O18 O19 35.4(13) 2_665 5_665 ?
O17 O18 O19 102.2(10) 2_665 5_665 ?
O18 O18 O17 64.3(11) 6 5_665 ?
Cl5 O18 O17 49.9(5) . 5_665 ?
O19 O18 O17 102.9(10) 2_665 5_665 ?
O17 O18 O17 31.7(13) 2_665 5_665 ?
O19 O18 O17 86.9(9) 5_665 5_665 ?
O17 O19 O19 87.5(15) 2_665 6 ?
O17 O19 Cl5 70.2(10) 2_665 . ?
O19 O19 Cl5 68.4(8) 6 . ?
O17 O19 O17 41.8(18) 2_665 5_665 ?
O19 O19 O17 45.7(11) 6 5_665 ?
Cl5 O19 O17 60.8(7) . 5_665 ?
O17 O19 O18 131.9(17) 2_665 2_665 ?
O19 O19 O18 82.3(10) 6 2_665 ?
Cl5 O19 O18 62.3(8) . 2_665 ?
O17 O19 O18 112.9(12) 5_665 2_665 ?
O17 O19 O16 75.5(17) 2_665 5_665 ?
O19 O19 O16 127.0(6) 6 5_665 ?
Cl5 O19 O16 58.6(6) . 5_665 ?
O17 O19 O16 102.8(12) 5_665 5_665 ?
O18 O19 O16 74.0(12) 2_665 5_665 ?
O17 O19 O18 125.6(14) 2_665 5_665 ?
O19 O19 O18 62.3(11) 6 5_665 ?
Cl5 O19 O18 57.2(7) . 5_665 ?
O17 O19 O18 96.1(12) 5_665 5_665 ?
O18 O19 O18 20.0(17) 2_665 5_665 ?
O16 O19 O18 87.8(10) 5_665 5_665 ?
Cl6 C45 Cl7 106.2(14) . . ?

loop_
_geom_bond_atom_site_label_1
_geom_bond_atom_site_label_2
_geom_bond_distance
_geom_bond_site_symmetry_2
_geom_bond_publ_flag
Ru1 N5 2.048(6) . ?
Ru1 N6 2.055(5) . ?
Ru1 N7 2.061(5) . ?
Ru1 N2 2.063(5) . ?
Ru1 N1 2.067(5) . ?
Ru1 N8 2.073(6) . ?
O1 C14 1.436(11) . ?
O1 C15 1.449(11) . ?
O2 C17 1.370(13) . ?
O2 C16 1.449(15) . ?
O3 C18 1.253(12) . ?
O3 C19 1.372(12) . ?
N1 C1 1.331(8) . ?
N1 C5 1.353(8) . ?
N2 C10 1.355(8) . ?
N2 C6 1.380(7) . ?
N3 C11 1.405(8) . ?
N3 C13 1.500(10) . ?
N4 C12 1.410(9) . ?
N4 C20 1.470(10) . ?
N5 C21 1.339(8) . ?
N5 C25 1.352(8) . ?
N6 C30 1.344(8) . ?
N6 C26 1.359(9) . ?
N7 C31 1.329(8) . ?
N7 C35 1.369(9) . ?
N8 C40 1.318(9) . ?
N8 C36 1.371(9) . ?
N10 C43 1.303(19) . ?
N99 C41 1.347(17) 5_666 ?
N99 C41 1.347(17) . ?
C1 C2 1.389(9) . ?
C2 C3 1.385(10) . ?
C3 C4 1.403(10) . ?
C4 C5 1.402(8) . ?
C4 C11 1.447(9) . ?
C5 C6 1.412(9) . ?
C6 C7 1.424(9) . ?
C7 C8 1.407(10) . ?
C7 C12 1.433(9) . ?
C8 C9 1.375(9) . ?
C9 C10 1.378(9) . ?
C11 C12 1.403(10) . ?
C13 C14 1.484(13) . ?
C15 C16 1.565(17) . ?
C17 C18 1.447(16) . ?
C19 C20 1.504(14) . ?
C21 C22 1.369(10) . ?
C22 C23 1.369(11) . ?
C23 C24 1.376(10) . ?
C24 C25 1.398(10) . ?
C25 C26 1.478(10) . ?
C26 C27 1.390(11) . ?
C27 C28 1.384(11) . ?
C28 C29 1.384(12) . ?
C29 C30 1.389(11) . ?
C31 C32 1.353(10) . ?
C32 C33 1.354(13) . ?
C33 C34 1.405(12) . ?
C34 C35 1.371(9) . ?
C35 C36 1.465(10) . ?
C36 C37 1.356(10) . ?
C37 C38 1.338(11) . ?
C38 C39 1.379(12) . ?
C39 C40 1.379(11) . ?
C41 C42 1.574(18) . ?
C43 C44 1.545(19) . ?
Cl1 O6 1.302(9) 6 ?
Cl1 O6 1.302(9) . ?
Cl1 O5 1.346(13) . ?
Cl1 O4 1.385(10) . ?
Cl2 O9 1.300(11) . ?
Cl2 O9 1.300(11) 6 ?
Cl2 O7 1.315(16) . ?
Cl2 O8 1.352(11) . ?
Cl3 O10 1.448(10) . ?
Cl3 O10 1.448(10) 6_556 ?
Cl3 O12 1.449(13) . ?
Cl3 O11 1.483(13) . ?
Cl4 O14 1.285(11) 6_556 ?
Cl4 O14 1.285(11) . ?
Cl4 O15 1.425(14) . ?
Cl4 O13 1.433(14) . ?
Cl5 O19 1.400(15) 6 ?
Cl5 O19 1.400(15) . ?
Cl5 O19 1.400(15) 5_665 ?
Cl5 O19 1.400(15) 2_665 ?
Cl5 O17 1.424(14) 2_665 ?
Cl5 O17 1.424(14) 5_665 ?
Cl5 O17 1.424(14) 6 ?
Cl5 O17 1.424(14) . ?
Cl5 O16 1.497(15) . ?
Cl5 O16 1.497(15) 5_665 ?
Cl5 O18 1.548(16) 6 ?
Cl5 O18 1.548(16) . ?
O16 O19 1.63(2) 6 ?
O16 O19 1.63(2) 5_665 ?
O16 O17 1.69(2) 5_665 ?
O16 O17 1.69(2) 6 ?
O17 O17 0.94(3) 6 ?
O17 O19 1.01(3) 2_665 ?
O17 O19 1.42(2) 5_665 ?
O17 O18 1.62(3) 2_665 ?
O17 O16 1.69(2) 5_665 ?
O17 O18 1.79(3) 5_665 ?
O18 O18 0.61(5) 6 ?
O18 O19 1.58(3) 2_665 ?
O18 O17 1.62(3) 2_665 ?
O18 O19 1.77(3) 5_665 ?
O18 O17 1.79(3) 5_665 ?
O19 O17 1.01(3) 2_665 ?
O19 O19 1.03(3) 6 ?
O19 O17 1.42(2) 5_665 ?
O19 O18 1.58(3) 2_665 ?
O19 O16 1.63(2) 5_665 ?
O19 O18 1.77(3) 5_665 ?
Cl6 C45 1.815(19) . ?
Cl7 C45 1.824(19) . ?
